data_2205463
loop_
_publ_author_name
'Said, Ikram M. '
'Noor, Ainal F. A.'
'Syah, Yana M.'
'Latif, Jalifah'
'Ngah, Nurziana'
'Yamin, Bohari M.'

_publ_section_title
;<i>ent</i>-(8<i>S</i>,10<i>R</i>)-15,16-Epoxy-19-norcleroda-4,11,13(16),14-tetraene-18,6(<i>R</i>):20,12-diolactone
 (isocrotocaudin)
;
_journal_issue 4
_journal_name_full 'Acta Crystallographica Section E'
_journal_page_first o1035
_journal_page_last o1037
_journal_paper_doi 10.1107/S1600536805007725
_journal_volume 61
_journal_year 2005
_chemical_formula_iupac 'C19 H18 O5'
_chemical_formula_moiety 'C19 H18 O5'
_chemical_formula_sum 'C19 H18 O5'
_chemical_formula_weight 326.33
_chemical_melting_point 486.1(7)
_chemical_name_common Isocrotocaudin
_chemical_name_systematic
;
ent-(8S,10R)-15,16-epoxy-19-norcleroda-4,11,13(16),14-tetraene-
18,6(R):20,12-diolactone
;
_space_group_IT_number 19
_symmetry_cell_setting orthorhombic
_symmetry_space_group_name_Hall 'P 2ac 2ab'
_symmetry_space_group_name_H-M 'P 21 21 21'
_atom_sites_solution_hydrogens geom
_atom_sites_solution_primary direct
_atom_sites_solution_secondary difmap
_audit_creation_method SHELXL-97
_cell_angle_alpha 90.00
_cell_angle_beta 90.00
_cell_angle_gamma 90.00
_cell_formula_units_Z 4
_cell_length_a 6.677(2)
_cell_length_b 10.794(3)
_cell_length_c 22.608(7)
_cell_measurement_reflns_used 743
_cell_measurement_temperature 298(2)
_cell_measurement_theta_max 26.0
_cell_measurement_theta_min 1.8
_cell_volume 1629.4(8)
_computing_cell_refinement 'SAINT (Siemens, 1996)'
_computing_data_collection 'SMART (Siemens, 1996)'
_computing_data_reduction SAINT
_computing_molecular_graphics SHELXTL
_computing_publication_material 'SHELXTL, PARST (Nardelli, 1995) and PLATON (Spek, 2003)'
_computing_structure_refinement SHELXTL
_computing_structure_solution 'SHELXTL (Sheldrick, 1997)'
_diffrn_ambient_temperature 298(2)
_diffrn_detector_area_resol_mean 83.66
_diffrn_measured_fraction_theta_full 0.99
_diffrn_measured_fraction_theta_max 0.99
_diffrn_measurement_device_type 'Bruker SMART APEX CCD area-detector'
_diffrn_measurement_method \w
_diffrn_radiation_monochromator graphite
_diffrn_radiation_source 'fine-focus sealed tube'
_diffrn_radiation_type MoK\a
_diffrn_radiation_wavelength 0.71073
_diffrn_reflns_av_R_equivalents 0.0353
_diffrn_reflns_av_sigmaI/netI 0.0303
_diffrn_reflns_limit_h_max 8
_diffrn_reflns_limit_h_min -8
_diffrn_reflns_limit_k_max 13
_diffrn_reflns_limit_k_min -13
_diffrn_reflns_limit_l_max 27
_diffrn_reflns_limit_l_min -18
_diffrn_reflns_number 8831
_diffrn_reflns_theta_full 26.0
_diffrn_reflns_theta_max 26.0
_diffrn_reflns_theta_min 1.8
_diffrn_standards_decay_% 0
_diffrn_standards_interval_time 0
_diffrn_standards_number 0
_exptl_absorpt_coefficient_mu 0.096
_exptl_absorpt_correction_T_max 0.991
_exptl_absorpt_correction_T_min 0.960
_exptl_absorpt_correction_type multi-scan
_exptl_absorpt_process_details '(SADABS; Sheldrick, 1996)'
_exptl_crystal_colour colourless
_exptl_crystal_density_diffrn 1.330
_exptl_crystal_density_method 'not measured'
_exptl_crystal_description slab
_exptl_crystal_F_000 688
_exptl_crystal_size_max 0.42
_exptl_crystal_size_mid 0.10
_exptl_crystal_size_min 0.09
_refine_diff_density_max 0.16
_refine_diff_density_min -0.13
_refine_ls_extinction_method none
_refine_ls_goodness_of_fit_ref 1.18
_refine_ls_hydrogen_treatment constr
_refine_ls_matrix_type full
_refine_ls_number_parameters 217
_refine_ls_number_reflns 1866
_refine_ls_number_restraints 0
_refine_ls_restrained_S_all 1.18
_refine_ls_R_factor_all 0.068
_refine_ls_R_factor_gt 0.056
_refine_ls_shift/su_max 0.000
_refine_ls_shift/su_mean 0.000
_refine_ls_structure_factor_coef Fsqd
_refine_ls_weighting_details 'calc w = 1/[\s^2^(Fo^2^)+(0.0462P)^2^+0.3404P] where P = (Fo^2^+2Fc^2^)/3'
_refine_ls_weighting_scheme calc
_refine_ls_wR_factor_gt 0.110
_refine_ls_wR_factor_ref 0.113
_reflns_number_gt 1583
_reflns_number_total 1866
_reflns_threshold_expression I>2\s(I)
_cod_data_source_file cv6464.cif
_cod_data_source_block I
_cod_depositor_comments
;
The following automatic conversions were performed:
'_symmetry_cell_setting' value 'Orthorhombic' changed to 'orthorhombic'
according to '/home/saulius/struct/CIF-dictionaries/cif_core.dic'
dictionary named 'cif_core.dic' version 2.4.1 from 2010-06-29.

Automatic conversion script
Id: cif_fix_enum 1527 2010-12-29 10:47:43Z saulius 

The following automatic conversions were performed:

'_chemical_melting_point' value '485.5--486.8' was changed to
'486.1(7)' - the average value was taken and precision was estimated.

Automatic conversion script
Id: cif_fix_values 1646 2011-03-28 12:23:43Z adriana 

The following automatic conversions were performed:

'_chemical_melting_point' value '485.5--486.8' was changed to
'486.1(7)' - the average value was taken and precision was
estimated.

'_symmetry_cell_setting' value 'Orthorhombic' changed to
'orthorhombic' according to
/home/saulius/struct/CIF-dictionaries/cif_core.dic dictionary named
'cif_core.dic' version 2.4.1 from 2010-06-29.

Automatic conversion script
Id: cif_fix_values 1715 2011-07-08 13:25:40Z adriana 
;
_cod_database_code 2205463
_cod_database_fobs_code 2205463

loop_
_symmetry_equiv_pos_as_xyz
'x, y, z'
'-x+1/2, -y, z+1/2'
'-x, y+1/2, -z+1/2'
'x+1/2, -y+1/2, -z'

loop_
_atom_site_label
_atom_site_fract_x
_atom_site_fract_y
_atom_site_fract_z
_atom_site_U_iso_or_equiv
_atom_site_adp_type
_atom_site_calc_flag
_atom_site_refinement_flags
_atom_site_occupancy
_atom_site_type_symbol
O1 1.1679(6) 0.3232(3) 0.44225(11) 0.0774(9) Uani d . 1 O
O2 0.8829(4) 0.3716(2) 0.27849(9) 0.0481(6) Uani d . 1 O
O3 0.6987(4) 0.4292(2) 0.20096(10) 0.0521(6) Uani d . 1 O
O4 0.6785(4) 0.2900(3) 0.01985(10) 0.0605(7) Uani d . 1 O
O5 0.7258(5) 0.4628(3) -0.03299(12) 0.0869(10) Uani d . 1 O
C1 1.1822(5) 0.4127(3) 0.15144(14) 0.0475(9) Uani d . 1 C
H1A 1.0990 0.4719 0.1724 0.057 Uiso calc R 1 H
H1B 1.2949 0.3921 0.1767 0.057 Uiso calc R 1 H
C2 1.2589(6) 0.4714(4) 0.09482(16) 0.0605(11) Uani d . 1 C
H2A 1.3413 0.4120 0.0738 0.073 Uiso calc R 1 H
H2B 1.3421 0.5421 0.1046 0.073 Uiso calc R 1 H
C3 1.0880(6) 0.5137(3) 0.05458(16) 0.0573(10) Uani d . 1 C
H3A 1.0265 0.5879 0.0705 0.069 Uiso calc R 1 H
H3B 1.1393 0.5325 0.0155 0.069 Uiso calc R 1 H
C4 0.9381(5) 0.4130(3) 0.05087(13) 0.0418(8) Uani d . 1 C
C5 0.9356(5) 0.3159(3) 0.08600(13) 0.0352(7) Uani d . 1 C
C6 0.7800(5) 0.2275(3) 0.06742(14) 0.0457(8) Uani d . 1 C
H6A 0.8441 0.1524 0.0521 0.055 Uiso calc R 1 H
C7 0.6461(5) 0.1936(3) 0.11863(15) 0.0512(9) Uani d . 1 C
H7A 0.5567 0.1270 0.1070 0.061 Uiso calc R 1 H
H7B 0.5652 0.2645 0.1297 0.061 Uiso calc R 1 H
C8 0.7728(5) 0.1523(3) 0.17134(15) 0.0451(8) Uani d . 1 C
H8A 0.8488 0.0793 0.1587 0.054 Uiso calc R 1 H
C9 0.9281(5) 0.2511(3) 0.19197(12) 0.0351(7) Uani d . 1 C
C10 1.0609(5) 0.2958(3) 0.13902(12) 0.0343(7) Uani d . 1 C
H10A 1.1558 0.2292 0.1298 0.041 Uiso calc R 1 H
C11 1.0549(5) 0.2085(3) 0.24245(13) 0.0399(8) Uani d . 1 C
H11A 1.1413 0.1410 0.2411 0.048 Uiso calc R 1 H
C12 1.0280(5) 0.2792(3) 0.28895(13) 0.0406(8) Uani d . 1 C
C13 1.1131(6) 0.2818(3) 0.34758(14) 0.0461(9) Uani d . 1 C
C14 1.2892(7) 0.2164(4) 0.36677(16) 0.0648(11) Uani d . 1 C
H14A 1.3705 0.1651 0.3440 0.078 Uiso calc R 1 H
C15 1.3119(8) 0.2442(5) 0.42338(18) 0.0803(14) Uani d . 1 C
H15A 1.4139 0.2134 0.4472 0.096 Uiso calc R 1 H
C16 1.0483(7) 0.3431(3) 0.39508(15) 0.0578(10) Uani d . 1 C
H16A 0.9351 0.3933 0.3956 0.069 Uiso calc R 1 H
C17 0.6363(6) 0.1112(4) 0.22187(18) 0.0735(13) Uani d . 1 C
H17A 0.5439 0.0499 0.2077 0.110 Uiso calc R 1 H
H17B 0.5632 0.1814 0.2366 0.110 Uiso calc R 1 H
H17C 0.7158 0.0766 0.2531 0.110 Uiso calc R 1 H
C18 0.7761(6) 0.3981(4) 0.00767(15) 0.0551(10) Uani d . 1 C
C20 0.8209(5) 0.3598(3) 0.22091(14) 0.0396(8) Uani d . 1 C

loop_
_atom_site_aniso_label
_atom_site_aniso_U_11
_atom_site_aniso_U_22
_atom_site_aniso_U_33
_atom_site_aniso_U_12
_atom_site_aniso_U_13
_atom_site_aniso_U_23
O1 0.103(2) 0.0812(19) 0.0479(15) 0.003(2) -0.0166(17) -0.0192(15)
O2 0.0579(15) 0.0499(13) 0.0366(12) 0.0154(12) 0.0067(12) -0.0020(10)
O3 0.0464(15) 0.0536(14) 0.0562(14) 0.0220(13) 0.0030(12) 0.0064(12)
O4 0.0562(16) 0.0787(18) 0.0465(14) -0.0022(15) -0.0208(13) -0.0024(13)
O5 0.091(2) 0.109(2) 0.0610(17) 0.011(2) -0.0216(18) 0.0279(17)
C1 0.037(2) 0.057(2) 0.0481(19) -0.0058(18) -0.0007(17) -0.0065(17)
C2 0.049(2) 0.071(2) 0.062(2) -0.019(2) 0.009(2) 0.0009(19)
C3 0.065(3) 0.053(2) 0.054(2) -0.006(2) 0.011(2) 0.0079(18)
C4 0.0427(19) 0.0497(19) 0.0329(16) 0.0080(18) 0.0041(16) -0.0027(15)
C5 0.0274(17) 0.0431(17) 0.0350(16) 0.0041(15) 0.0031(14) -0.0062(14)
C6 0.043(2) 0.0515(19) 0.0426(19) 0.0014(17) -0.0080(16) -0.0078(15)
C7 0.037(2) 0.056(2) 0.061(2) -0.0103(18) -0.0071(18) -0.0017(18)
C8 0.040(2) 0.0392(17) 0.056(2) -0.0004(16) 0.0006(17) 0.0049(16)
C9 0.0342(17) 0.0372(15) 0.0338(16) 0.0073(15) 0.0007(14) -0.0011(13)
C10 0.0283(16) 0.0393(16) 0.0352(16) 0.0036(15) -0.0006(13) -0.0050(13)
C11 0.0379(19) 0.0416(16) 0.0403(18) 0.0101(16) 0.0005(15) 0.0011(15)
C12 0.0426(19) 0.0402(17) 0.0390(18) 0.0041(16) 0.0081(16) 0.0036(14)
C13 0.059(2) 0.0472(19) 0.0317(17) -0.0014(18) -0.0026(17) -0.0016(15)
C14 0.060(3) 0.082(3) 0.052(2) 0.011(2) -0.012(2) -0.007(2)
C15 0.078(3) 0.104(3) 0.059(3) 0.007(3) -0.026(3) -0.008(3)
C16 0.076(3) 0.053(2) 0.045(2) 0.000(2) -0.008(2) -0.0016(18)
C17 0.054(2) 0.085(3) 0.081(3) -0.019(2) -0.002(2) 0.037(2)
C18 0.058(2) 0.069(3) 0.038(2) 0.014(2) -0.0016(19) -0.0009(18)
C20 0.0375(18) 0.0431(17) 0.0383(17) 0.0029(16) 0.0114(16) 0.0049(14)

loop_
_atom_type_symbol
_atom_type_description
_atom_type_scat_dispersion_real
_atom_type_scat_dispersion_imag
_atom_type_scat_source
C C 0.0033 0.0000 'International Tables Vol C Tables 4.2.6.8 and 6.1.1.4'
H H 0.0000 0.0000 'International Tables Vol C Tables 4.2.6.8 and 6.1.1.4'
O O 0.0106 0.0000 'International Tables Vol C Tables 4.2.6.8 and 6.1.1.4'

loop_
_geom_angle_atom_site_label_1
_geom_angle_atom_site_label_2
_geom_angle_atom_site_label_3
_geom_angle
C16 O1 C15 105.8(3)
C20 O2 C12 107.5(2)
C18 O4 C6 109.1(3)
C2 C1 C10 111.7(3)
C2 C1 H1A 109.3
C10 C1 H1A 109.3
C2 C1 H1B 109.3
C10 C1 H1B 109.3
H1A C1 H1B 107.9
C1 C2 C3 112.0(3)
C1 C2 H2A 109.2
C3 C2 H2A 109.2
C1 C2 H2B 109.2
C3 C2 H2B 109.2
H2A C2 H2B 107.9
C4 C3 C2 108.6(3)
C4 C3 H3A 110.0
C2 C3 H3A 110.0
C4 C3 H3B 110.0
C2 C3 H3B 110.0
H3A C3 H3B 108.3
C5 C4 C18 107.8(3)
C5 C4 C3 124.0(3)
C18 C4 C3 128.1(3)
C4 C5 C6 110.7(3)
C4 C5 C10 126.8(3)
C6 C5 C10 122.4(3)
O4 C6 C5 104.0(3)
O4 C6 C7 114.1(3)
C5 C6 C7 110.9(3)
O4 C6 H6A 109.2
C5 C6 H6A 109.2
C7 C6 H6A 109.2
C6 C7 C8 110.0(3)
C6 C7 H7A 109.7
C8 C7 H7A 109.7
C6 C7 H7B 109.7
C8 C7 H7B 109.7
H7A C7 H7B 108.2
C17 C8 C7 109.7(3)
C17 C8 C9 111.8(3)
C7 C8 C9 113.7(3)
C17 C8 H8A 107.1
C7 C8 H8A 107.1
C9 C8 H8A 107.1
C11 C9 C20 100.1(2)
C11 C9 C8 113.3(2)
C20 C9 C8 110.1(3)
C11 C9 C10 111.0(3)
C20 C9 C10 110.9(2)
C8 C9 C10 111.0(2)
C5 C10 C1 109.2(2)
C5 C10 C9 110.1(3)
C1 C10 C9 114.5(2)
C5 C10 H10A 107.6
C1 C10 H10A 107.6
C9 C10 H10A 107.6
C12 C11 C9 110.8(3)
C12 C11 H11A 124.6
C9 C11 H11A 124.6
C11 C12 O2 111.8(3)
C11 C12 C13 134.0(3)
O2 C12 C13 114.3(3)
C16 C13 C14 105.4(3)
C16 C13 C12 128.5(4)
C14 C13 C12 126.1(3)
C15 C14 C13 105.9(4)
C15 C14 H14A 127.1
C13 C14 H14A 127.1
C14 C15 O1 111.5(4)
C14 C15 H15A 124.3
O1 C15 H15A 124.3
C13 C16 O1 111.4(4)
C13 C16 H16A 124.3
O1 C16 H16A 124.3
C8 C17 H17A 109.5
C8 C17 H17B 109.5
H17A C17 H17B 109.5
C8 C17 H17C 109.5
H17A C17 H17C 109.5
H17B C17 H17C 109.5
O5 C18 O4 121.2(4)
O5 C18 C4 130.7(4)
O4 C18 C4 108.2(3)
O3 C20 O2 120.4(3)
O3 C20 C9 129.9(3)
O2 C20 C9 109.7(3)

loop_
_geom_bond_atom_site_label_1
_geom_bond_atom_site_label_2
_geom_bond_distance
_geom_bond_publ_flag
O1 C16 1.350(5) yes
O1 C15 1.354(5) yes
O2 C20 1.372(4) yes
O2 C12 1.411(4) yes
O3 C20 1.196(4) yes
O4 C18 1.365(5) yes
O4 C6 1.439(4) yes
O5 C18 1.202(4) yes
C1 C2 1.517(5) ?
C1 C10 1.526(4) ?
C1 H1A 0.9700 ?
C1 H1B 0.9700 ?
C2 C3 1.529(5) ?
C2 H2A 0.9700 ?
C2 H2B 0.9700 ?
C3 C4 1.480(5) ?
C3 H3A 0.9700 ?
C3 H3B 0.9700 ?
C4 C5 1.316(4) yes
C4 C18 1.466(5) ?
C5 C6 1.471(4) ?
C5 C10 1.478(4) ?
C6 C7 1.508(5) ?
C6 H6A 0.9800 ?
C7 C8 1.528(5) ?
C7 H7A 0.9700 ?
C7 H7B 0.9700 ?
C8 C17 1.527(5) ?
C8 C9 1.559(4) ?
C8 H8A 0.9800 ?
C9 C11 1.494(4) ?
C9 C20 1.522(4) ?
C9 C10 1.566(4) ?
C10 H10A 0.9800 ?
C11 C12 1.312(4) yes
C11 H11A 0.9300 ?
C12 C13 1.442(4) ?
C13 C16 1.334(5) yes
C13 C14 1.439(6) ?
C14 C15 1.323(5) yes
C14 H14A 0.9300 ?
C15 H15A 0.9300 ?
C16 H16A 0.9300 ?
C17 H17A 0.9600 ?
C17 H17B 0.9600 ?
C17 H17C 0.9600 ?

loop_
_geom_hbond_atom_site_label_D
_geom_hbond_atom_site_label_H
_geom_hbond_atom_site_label_A
_geom_hbond_site_symmetry_A
_geom_hbond_distance_DH
_geom_hbond_distance_HA
_geom_hbond_distance_DA
_geom_hbond_angle_DHA
_geom_hbond_publ_flag
C7 H7B O3 1_555 0.97 2.56 3.172(4) 121 yes
C16 H16A O5 2_665 0.93 2.49 3.223(4) 136 yes

loop_
_geom_torsion_atom_site_label_1
_geom_torsion_atom_site_label_2
_geom_torsion_atom_site_label_3
_geom_torsion_atom_site_label_4
_geom_torsion
C10 C1 C2 C3 62.5(4)
C1 C2 C3 C4 -46.3(4)
C2 C3 C4 C5 12.6(5)
C2 C3 C4 C18 -164.1(3)
C18 C4 C5 C6 2.6(4)
C3 C4 C5 C6 -174.7(3)
C18 C4 C5 C10 -174.7(3)
C3 C4 C5 C10 8.1(5)
C18 O4 C6 C5 5.5(3)
C18 O4 C6 C7 126.5(3)
C4 C5 C6 O4 -5.0(4)
C10 C5 C6 O4 172.4(3)
C4 C5 C6 C7 -128.1(3)
C10 C5 C6 C7 49.3(4)
O4 C6 C7 C8 -168.6(3)
C5 C6 C7 C8 -51.5(4)
C6 C7 C8 C17 -176.9(3)
C6 C7 C8 C9 57.0(4)
C17 C8 C9 C11 56.6(4)
C7 C8 C9 C11 -178.4(3)
C17 C8 C9 C20 -54.5(4)
C7 C8 C9 C20 70.4(3)
C17 C8 C9 C10 -177.8(3)
C7 C8 C9 C10 -52.8(3)
C4 C5 C10 C1 6.0(4)
C6 C5 C10 C1 -171.0(3)
C4 C5 C10 C9 132.5(3)
C6 C5 C10 C9 -44.4(4)
C2 C1 C10 C5 -39.7(4)
C2 C1 C10 C9 -163.7(3)
C11 C9 C10 C5 169.8(2)
C20 C9 C10 C5 -79.9(3)
C8 C9 C10 C5 42.9(3)
C11 C9 C10 C1 -66.8(3)
C20 C9 C10 C1 43.6(4)
C8 C9 C10 C1 166.3(3)
C20 C9 C11 C12 -1.1(4)
C8 C9 C11 C12 -118.3(3)
C10 C9 C11 C12 116.1(3)
C9 C11 C12 O2 2.1(4)
C9 C11 C12 C13 -178.4(4)
C20 O2 C12 C11 -2.2(3)
C20 O2 C12 C13 178.2(3)
C11 C12 C13 C16 -166.0(4)
O2 C12 C13 C16 13.5(5)
C11 C12 C13 C14 13.7(7)
O2 C12 C13 C14 -166.8(3)
C16 C13 C14 C15 0.3(5)
C12 C13 C14 C15 -179.5(4)
C13 C14 C15 O1 -0.9(5)
C16 O1 C15 C14 1.2(5)
C14 C13 C16 O1 0.4(4)
C12 C13 C16 O1 -179.8(4)
C15 O1 C16 C13 -1.0(5)
C6 O4 C18 O5 175.4(4)
C6 O4 C18 C4 -4.2(4)
C5 C4 C18 O5 -178.5(4)
C3 C4 C18 O5 -1.4(6)
C5 C4 C18 O4 1.0(4)
C3 C4 C18 O4 178.1(3)
C12 O2 C20 O3 -179.1(3)
C12 O2 C20 C9 1.4(3)
C11 C9 C20 O3 -179.7(3)
C8 C9 C20 O3 -60.2(4)
C10 C9 C20 O3 63.1(4)
C11 C9 C20 O2 -0.3(3)
C8 C9 C20 O2 119.3(3)
C10 C9 C20 O2 -117.5(3)

loop_
_cod_related_entry_id
_cod_related_entry_database
_cod_related_entry_code
1 ChemSpider 21173510
